data_7209847
loop_
_publ_author_name
'Yu, Fapeng'
'Zhang, Shujun'
'Cheng, Xiufeng'
'Duan, Xiulan'
'Ma, Tingfeng'
'Zhao, Xian'

_publ_section_title
;
 Crystal growth, structure and thermal properties of noncentrosymmetric
 single crystals PrCa4O(BO3)3
;
_journal_issue 26
_journal_name_full CrystEngComm
_journal_page_first 5226
_journal_paper_doi 10.1039/c3ce00024a
_journal_volume 15
_journal_year 2013
_chemical_formula_sum 'B3 Ca4 O10 Pr'
_chemical_formula_weight 493.66
_chemical_name_systematic
;
?
;
_space_group_IT_number 8
_symmetry_cell_setting monoclinic
_symmetry_space_group_name_Hall 'C -2y'
_symmetry_space_group_name_H-M 'C 1 m 1'
_atom_sites_solution_primary direct
_atom_sites_solution_secondary difmap
_audit_creation_method SHELXL-97
_cell_angle_alpha 90.00
_cell_angle_beta 101.3990(10)
_cell_angle_gamma 90.00
_cell_formula_units_Z 2
_cell_length_a 8.1772(12)
_cell_length_b 16.157(2)
_cell_length_c 3.6286(5)
_cell_measurement_reflns_used 2097
_cell_measurement_temperature 296(2)
_cell_measurement_theta_max 27.49
_cell_measurement_theta_min 2.52
_cell_volume 469.95(11)
_computing_cell_refinement 'Bruker SAINT'
_computing_data_collection 'Bruker APEX2'
_computing_data_reduction 'Bruker SAINT'
_computing_molecular_graphics 'Bruker SHELXTL'
_computing_publication_material 'Bruker SHELXTL'
_computing_structure_refinement 'SHELXL-97 (Sheldrick, 2008)'
_computing_structure_solution 'SHELXS-97 (Sheldrick, 2008)'
_diffrn_ambient_temperature 296(2)
_diffrn_measured_fraction_theta_full 0.998
_diffrn_measured_fraction_theta_max 0.998
_diffrn_measurement_device_type 'Bruker APEX-II CCD'
_diffrn_measurement_method '\f and \w scans'
_diffrn_radiation_monochromator graphite
_diffrn_radiation_source 'fine-focus sealed tube'
_diffrn_radiation_type MoK\a
_diffrn_radiation_wavelength 0.71073
_diffrn_reflns_av_R_equivalents 0.0213
_diffrn_reflns_av_sigmaI/netI 0.0363
_diffrn_reflns_limit_h_max 10
_diffrn_reflns_limit_h_min -10
_diffrn_reflns_limit_k_max 20
_diffrn_reflns_limit_k_min -20
_diffrn_reflns_limit_l_max 4
_diffrn_reflns_limit_l_min -4
_diffrn_reflns_number 2727
_diffrn_reflns_theta_full 27.45
_diffrn_reflns_theta_max 27.45
_diffrn_reflns_theta_min 2.52
_exptl_absorpt_coefficient_mu 7.407
_exptl_absorpt_correction_T_max 0.6649
_exptl_absorpt_correction_T_min 0.5887
_exptl_absorpt_correction_type multi-scan
_exptl_absorpt_process_details 'APEX2 Software Suite (Bruker,2008)'
_exptl_crystal_colour yellow
_exptl_crystal_density_diffrn 3.489
_exptl_crystal_density_method 'not measured'
_exptl_crystal_description block
_exptl_crystal_F_000 468
_exptl_crystal_size_max 0.08
_exptl_crystal_size_mid 0.06
_exptl_crystal_size_min 0.06
_refine_diff_density_max 0.526
_refine_diff_density_min -0.429
_refine_diff_density_rms 0.095
_refine_ls_abs_structure_details 'Flack H D (1983), Acta Cryst. A39, 876-881'
_refine_ls_abs_structure_Flack 0.032(12)
_refine_ls_extinction_coef 0.0051(3)
_refine_ls_extinction_expression Fc^*^=kFc[1+0.001xFc^2^\l^3^/sin(2\q)]^-1/4^
_refine_ls_extinction_method SHELXL
_refine_ls_goodness_of_fit_ref 0.957
_refine_ls_matrix_type full
_refine_ls_number_parameters 89
_refine_ls_number_reflns 1085
_refine_ls_number_restraints 2
_refine_ls_restrained_S_all 0.956
_refine_ls_R_factor_all 0.0153
_refine_ls_R_factor_gt 0.0152
_refine_ls_shift/su_max 0.001
_refine_ls_shift/su_mean 0.000
_refine_ls_structure_factor_coef Fsqd
_refine_ls_weighting_details 'calc w=1/[\s^2^(Fo^2^)+(0.0000P)^2^+0.0000P] where P=(Fo^2^+2Fc^2^)/3'
_refine_ls_weighting_scheme calc
_refine_ls_wR_factor_gt 0.0305
_refine_ls_wR_factor_ref 0.0305
_reflns_number_gt 1078
_reflns_number_total 1085
_reflns_threshold_expression >2sigma(I)
_cod_data_source_file c3ce00024a.txt
_cod_data_source_block pcobcm
_cod_depositor_comments
;
The following automatic conversions were performed:

'_symmetry_cell_setting' value 'Monoclinic' changed to 'monoclinic'
according to /home/saulius/struct/CIF-dictionaries/cif_core.dic
dictionary named 'cif_core.dic' version 2.4.2 from 2011-04-26.

Automatic conversion script
Id: cif_fix_values 1891 2012-01-12 08:04:46Z andrius 
;
_cod_original_cell_volume 469.95(12)
_cod_original_sg_symbol_Hall 'c -2y'
_cod_original_sg_symbol_H-M 'Cm '
_cod_database_code 7209847

loop_
_symmetry_equiv_pos_as_xyz
'x, y, z'
'x, -y, z'
'x+1/2, y+1/2, z'
'x+1/2, -y+1/2, z'

loop_
_atom_site_label
_atom_site_type_symbol
_atom_site_fract_x
_atom_site_fract_y
_atom_site_fract_z
_atom_site_U_iso_or_equiv
_atom_site_adp_type
_atom_site_occupancy
_atom_site_symmetry_multiplicity
_atom_site_calc_flag
_atom_site_refinement_flags
Pr1 Pr 0.35930(3) 0.5000 0.15353(4) 0.00844(9) Uani 1 2 d S
Ca1 Ca 0.62839(9) 0.31870(5) -0.18394(19) 0.00985(17) Uani 1 1 d .
Ca2 Ca 0.00405(9) 0.38629(4) 0.48584(19) 0.00660(17) Uani 1 1 d .
O1 O 0.5686(6) 0.5000 -0.2363(14) 0.0139(12) Uani 1 2 d S
O5 O 0.3290(3) 0.23041(16) 0.4338(7) 0.0132(6) Uani 1 1 d .
O6 O 0.6613(3) 0.16988(16) 0.0449(7) 0.0119(6) Uani 1 1 d .
B1 B 0.3146(5) 0.3057(3) 0.2408(12) 0.0073(8) Uani 1 1 d .
O3 O 0.8276(3) 0.57392(16) -0.0899(7) 0.0114(6) Uani 1 1 d .
O2 O 0.1843(6) 0.5000 0.5679(13) 0.0055(9) Uani 1 2 d S
O4 O 0.4554(3) 0.35415(17) 0.2405(8) 0.0111(6) Uani 1 1 d .
B2 B 0.7427(7) 0.5000 -0.1379(16) 0.0077(12) Uani 1 2 d S

loop_
_atom_site_aniso_label
_atom_site_aniso_U_11
_atom_site_aniso_U_22
_atom_site_aniso_U_33
_atom_site_aniso_U_23
_atom_site_aniso_U_13
_atom_site_aniso_U_12
Pr1 0.00650(14) 0.01361(16) 0.00519(13) 0.000 0.00110(9) 0.000
Ca1 0.0095(4) 0.0131(4) 0.0073(4) 0.0006(3) 0.0025(3) 0.0010(3)
Ca2 0.0069(4) 0.0069(4) 0.0058(3) -0.0002(3) 0.0008(3) 0.0000(3)
O1 0.005(2) 0.030(3) 0.008(2) 0.000 0.0035(18) 0.000
O5 0.0167(14) 0.0097(14) 0.0152(14) 0.0057(11) 0.0084(11) 0.0034(11)
O6 0.0102(15) 0.0165(15) 0.0087(13) 0.0000(11) 0.0014(12) -0.0055(12)
B1 0.010(2) 0.007(2) 0.005(2) -0.0043(16) 0.0025(16) 0.0011(17)
O3 0.0133(14) 0.0076(14) 0.0128(14) 0.0005(11) 0.0015(11) -0.0035(11)
O2 0.004(2) 0.004(2) 0.008(2) 0.000 -0.0010(16) 0.000
O4 0.0108(15) 0.0105(14) 0.0121(14) -0.0002(12) 0.0026(12) -0.0018(12)
B2 0.003(3) 0.017(3) 0.004(3) 0.000 0.001(2) 0.000

loop_
_atom_type_symbol
_atom_type_description
_atom_type_scat_dispersion_real
_atom_type_scat_dispersion_imag
_atom_type_scat_source
O O 0.0106 0.0060 'International Tables Vol C Tables 4.2.6.8 and 6.1.1.4'
B B 0.0013 0.0007 'International Tables Vol C Tables 4.2.6.8 and 6.1.1.4'
Ca Ca 0.2262 0.3064 'International Tables Vol C Tables 4.2.6.8 and 6.1.1.4'
Pr Pr -0.2180 2.8214 'International Tables Vol C Tables 4.2.6.8 and 6.1.1.4'

loop_
_geom_angle_atom_site_label_1
_geom_angle_atom_site_label_2
_geom_angle_atom_site_label_3
_geom_angle
_geom_angle_site_symmetry_1
_geom_angle_site_symmetry_3
O2 Pr1 O2 104.56(19) . 1_554
O2 Pr1 O1 174.4(2) . .
O2 Pr1 O1 81.04(17) 1_554 .
O2 Pr1 O4 98.09(7) . 2_565
O2 Pr1 O4 103.84(7) 1_554 2_565
O1 Pr1 O4 80.34(7) . 2_565
O2 Pr1 O4 98.09(7) . .
O2 Pr1 O4 103.84(7) 1_554 .
O1 Pr1 O4 80.34(7) . .
O4 Pr1 O4 143.07(13) 2_565 .
O2 Pr1 O1 79.96(17) . 1_556
O2 Pr1 O1 175.5(2) 1_554 1_556
O1 Pr1 O1 94.44(17) . 1_556
O4 Pr1 O1 75.24(7) 2_565 1_556
O4 Pr1 O1 75.24(7) . 1_556
O2 Pr1 Pr1 141.85(12) . 1_554
O2 Pr1 Pr1 37.29(12) 1_554 1_554
O1 Pr1 Pr1 43.75(12) . 1_554
O4 Pr1 Pr1 93.70(6) 2_565 1_554
O4 Pr1 Pr1 93.70(6) . 1_554
O1 Pr1 Pr1 138.19(11) 1_556 1_554
O2 Pr1 Pr1 38.15(12) . 1_556
O2 Pr1 Pr1 142.71(12) 1_554 1_556
O1 Pr1 Pr1 136.25(12) . 1_556
O4 Pr1 Pr1 86.30(6) 2_565 1_556
O4 Pr1 Pr1 86.30(6) . 1_556
O1 Pr1 Pr1 41.81(11) 1_556 1_556
Pr1 Pr1 Pr1 180.000(17) 1_554 1_556
O2 Pr1 Ca2 34.39(6) . 2_565
O2 Pr1 Ca2 85.37(11) 1_554 2_565
O1 Pr1 Ca2 148.25(5) . 2_565
O4 Pr1 Ca2 75.25(6) 2_565 2_565
O4 Pr1 Ca2 130.99(6) . 2_565
O1 Pr1 Ca2 98.59(10) 1_556 2_565
Pr1 Pr1 Ca2 117.710(11) 1_554 2_565
Pr1 Pr1 Ca2 62.290(11) 1_556 2_565
O2 Pr1 Ca2 34.39(6) . .
O2 Pr1 Ca2 85.37(11) 1_554 .
O1 Pr1 Ca2 148.25(5) . .
O4 Pr1 Ca2 130.99(6) 2_565 .
O4 Pr1 Ca2 75.25(6) . .
O1 Pr1 Ca2 98.59(10) 1_556 .
Pr1 Pr1 Ca2 117.710(11) 1_554 .
Pr1 Pr1 Ca2 62.290(11) 1_556 .
Ca2 Pr1 Ca2 57.36(2) 2_565 .
O2 Pr1 Ca2 85.47(11) . 1_554
O2 Pr1 Ca2 34.11(6) 1_554 1_554
O1 Pr1 Ca2 99.45(10) . 1_554
O4 Pr1 Ca2 135.32(6) 2_565 1_554
O4 Pr1 Ca2 78.94(6) . 1_554
O1 Pr1 Ca2 148.08(5) 1_556 1_554
Pr1 Pr1 Ca2 61.387(12) 1_554 1_554
Pr1 Pr1 Ca2 118.613(13) 1_556 1_554
Ca2 Pr1 Ca2 84.39(2) 2_565 1_554
Ca2 Pr1 Ca2 56.323(13) . 1_554
O2 Pr1 Ca2 85.47(11) . 2_564
O2 Pr1 Ca2 34.11(6) 1_554 2_564
O1 Pr1 Ca2 99.45(10) . 2_564
O4 Pr1 Ca2 78.94(6) 2_565 2_564
O4 Pr1 Ca2 135.32(6) . 2_564
O1 Pr1 Ca2 148.08(5) 1_556 2_564
Pr1 Pr1 Ca2 61.387(12) 1_554 2_564
Pr1 Pr1 Ca2 118.613(13) 1_556 2_564
Ca2 Pr1 Ca2 56.323(13) 2_565 2_564
Ca2 Pr1 Ca2 84.39(2) . 2_564
Ca2 Pr1 Ca2 56.84(2) 1_554 2_564
O4 Ca1 O3 103.10(10) 1_554 2_565
O4 Ca1 O4 100.82(11) 1_554 .
O3 Ca1 O4 102.32(10) 2_565 .
O4 Ca1 O5 85.95(9) 1_554 4_554
O3 Ca1 O5 78.57(9) 2_565 4_554
O4 Ca1 O5 172.69(10) . 4_554
O4 Ca1 O6 121.83(9) 1_554 .
O3 Ca1 O6 128.56(9) 2_565 .
O4 Ca1 O6 93.15(10) . .
O5 Ca1 O6 80.84(9) 4_554 .
O4 Ca1 O5 175.76(9) 1_554 4
O3 Ca1 O5 78.56(9) 2_565 4
O4 Ca1 O5 82.53(9) . 4
O5 Ca1 O5 90.59(9) 4_554 4
O6 Ca1 O5 55.03(8) . 4
O4 Ca1 B1 146.33(12) 1_554 4
O3 Ca1 B1 99.43(12) 2_565 4
O4 Ca1 B1 98.41(11) . 4
O5 Ca1 B1 74.31(11) 4_554 4
O6 Ca1 B1 29.29(10) . 4
O5 Ca1 B1 29.67(10) 4 4
O4 Ca1 O5 53.05(8) 1_554 1_554
O3 Ca1 O5 156.07(8) 2_565 1_554
O4 Ca1 O5 82.80(9) . 1_554
O5 Ca1 O5 99.34(7) 4_554 1_554
O6 Ca1 O5 73.69(8) . 1_554
O5 Ca1 O5 125.37(6) 4 1_554
B1 Ca1 O5 102.94(10) 4 1_554
O4 Ca1 O1 68.91(12) 1_554 .
O3 Ca1 O1 51.96(11) 2_565 .
O4 Ca1 O1 71.93(12) . .
O5 Ca1 O1 113.50(12) 4_554 .
O6 Ca1 O1 163.72(12) . .
O5 Ca1 O1 114.84(11) 4 .
B1 Ca1 O1 144.08(13) 4 .
O5 Ca1 O1 109.74(11) 1_554 .
O4 Ca1 B1 27.17(11) 1_554 1_554
O3 Ca1 B1 128.92(11) 2_565 1_554
O4 Ca1 B1 85.98(11) . 1_554
O5 Ca1 B1 99.14(10) 4_554 1_554
O6 Ca1 B1 100.56(10) . 1_554
O5 Ca1 B1 152.08(11) 4 1_554
B1 Ca1 B1 129.50(7) 4 1_554
O5 Ca1 B1 27.32(10) 1_554 1_554
O1 Ca1 B1 85.21(13) . 1_554
O4 Ca1 B2 86.51(12) 1_554 .
O3 Ca1 B2 25.28(12) 2_565 .
O4 Ca1 B2 87.03(12) . .
O5 Ca1 B2 96.20(12) 4_554 .
O6 Ca1 B2 150.92(12) . .
O5 Ca1 B2 96.31(12) 4 .
B1 Ca1 B2 121.98(13) 4 .
O5 Ca1 B2 134.93(11) 1_554 .
O1 Ca1 B2 26.69(14) . .
B1 Ca1 B2 108.44(13) 1_554 .
O4 Ca1 B1 92.53(10) 1_554 .
O3 Ca1 B1 124.51(10) 2_565 .
O4 Ca1 B1 22.26(9) . .
O5 Ca1 B1 156.39(10) 4_554 .
O6 Ca1 B1 80.01(10) . .
O5 Ca1 B1 89.67(10) 4 .
B1 Ca1 B1 95.00(11) 4 .
O5 Ca1 B1 61.94(9) 1_554 .
O1 Ca1 B1 87.63(12) . .
B1 Ca1 B1 71.11(9) 1_554 .
B2 Ca1 B1 107.23(13) . .
O2 Ca2 O5 177.12(14) . 4_455
O2 Ca2 O6 88.28(12) . 4_456
O5 Ca2 O6 88.88(10) 4_455 4_456
O2 Ca2 O3 99.03(13) . 2_465
O5 Ca2 O3 83.82(9) 4_455 2_465
O6 Ca2 O3 172.58(10) 4_456 2_465
O2 Ca2 O3 98.73(13) . 2_466
O5 Ca2 O3 80.36(9) 4_455 2_466
O6 Ca2 O3 81.13(9) 4_456 2_466
O3 Ca2 O3 98.86(10) 2_465 2_466
O2 Ca2 O6 88.56(13) . 4_455
O5 Ca2 O6 92.34(9) 4_455 4_455
O6 Ca2 O6 98.85(9) 4_456 4_455
O3 Ca2 O6 80.21(9) 2_465 4_455
O3 Ca2 O6 172.70(10) 2_466 4_455
O2 Ca2 B1 80.61(12) . .
O5 Ca2 B1 99.12(10) 4_455 .
O6 Ca2 B1 75.50(11) 4_456 .
O3 Ca2 B1 104.33(10) 2_465 .
O3 Ca2 B1 156.63(11) 2_466 .
O6 Ca2 B1 24.51(10) 4_455 .
O2 Ca2 Ca1 123.46(10) . 4_456
O5 Ca2 Ca1 54.31(7) 4_455 4_456
O6 Ca2 Ca1 44.72(7) 4_456 4_456
O3 Ca2 Ca1 128.53(7) 2_465 4_456
O3 Ca2 Ca1 101.50(7) 2_466 4_456
O6 Ca2 Ca1 73.91(6) 4_455 4_456
B1 Ca2 Ca1 61.37(8) . 4_456
O2 Ca2 Ca2 89.85(12) . 1_556
O5 Ca2 Ca2 87.71(6) 4_455 1_556
O6 Ca2 Ca2 41.20(6) 4_456 1_556
O3 Ca2 Ca2 139.27(6) 2_465 1_556
O3 Ca2 Ca2 40.41(6) 2_466 1_556
O6 Ca2 Ca2 140.04(6) 4_455 1_556
B1 Ca2 Ca2 116.34(8) . 1_556
Ca1 Ca2 Ca2 73.916(16) 4_456 1_556
O2 Ca2 Ca2 90.15(12) . 1_554
O5 Ca2 Ca2 92.29(6) 4_455 1_554
O6 Ca2 Ca2 138.80(6) 4_456 1_554
O3 Ca2 Ca2 40.73(6) 2_465 1_554
O3 Ca2 Ca2 139.59(6) 2_466 1_554
O6 Ca2 Ca2 39.96(6) 4_455 1_554
B1 Ca2 Ca2 63.66(8) . 1_554
Ca1 Ca2 Ca2 106.084(16) 4_456 1_554
Ca2 Ca2 Ca2 180.00(5) 1_556 1_554
O2 Ca2 Ca2 38.18(9) . 2_565
O5 Ca2 Ca2 143.28(7) 4_455 2_565
O6 Ca2 Ca2 112.63(7) 4_456 2_565
O3 Ca2 Ca2 74.33(6) 2_465 2_565
O3 Ca2 Ca2 74.44(6) 2_466 2_565
O6 Ca2 Ca2 112.04(7) 4_455 2_565
B1 Ca2 Ca2 114.54(8) . 2_565
Ca1 Ca2 Ca2 156.941(16) 4_456 2_565
Ca2 Ca2 Ca2 90.0 1_556 2_565
Ca2 Ca2 Ca2 90.0 1_554 2_565
O2 Ca2 Ca1 137.59(11) . 1_456
O5 Ca2 Ca1 41.73(6) 4_455 1_456
O6 Ca2 Ca1 87.37(7) 4_456 1_456
O3 Ca2 Ca1 88.04(7) 2_465 1_456
O3 Ca2 Ca1 38.97(6) 2_466 1_456
O6 Ca2 Ca1 133.77(7) 4_455 1_456
B1 Ca2 Ca1 138.14(8) . 1_456
Ca1 Ca2 Ca1 79.48(2) 4_456 1_456
Ca2 Ca2 Ca1 60.594(16) 1_556 1_456
Ca2 Ca2 Ca1 119.406(16) 1_554 1_456
Ca2 Ca2 Ca1 107.278(16) 2_565 1_456
B2 O1 Pr1 130.6(4) . .
B2 O1 Pr1 134.9(4) . 1_554
Pr1 O1 Pr1 94.44(17) . 1_554
B2 O1 Ca1 80.63(10) . 2_565
Pr1 O1 Ca1 95.09(10) . 2_565
Pr1 O1 Ca1 97.53(10) 1_554 2_565
B2 O1 Ca1 80.63(10) . .
Pr1 O1 Ca1 95.09(10) . .
Pr1 O1 Ca1 97.53(10) 1_554 .
Ca1 O1 Ca1 161.08(19) 2_565 .
B1 O5 Ca2 136.7(2) . 4
B1 O5 Ca1 124.1(2) . 4_456
Ca2 O5 Ca1 99.09(9) 4 4_456
B1 O5 Ca1 81.9(2) . 4_455
Ca2 O5 Ca1 95.39(9) 4 4_455
Ca1 O5 Ca1 90.59(9) 4_456 4_455
B1 O5 Ca1 78.1(2) . 1_556
Ca2 O5 Ca1 85.06(8) 4 1_556
Ca1 O5 Ca1 118.27(10) 4_456 1_556
Ca1 O5 Ca1 150.78(10) 4_455 1_556
B1 O6 Ca2 147.6(3) 4 4_554
B1 O6 Ca2 108.4(2) 4 4
Ca2 O6 Ca2 98.85(9) 4_554 4
B1 O6 Ca1 85.6(2) 4 .
Ca2 O6 Ca1 94.50(9) 4_554 .
Ca2 O6 Ca1 122.37(11) 4 .
O6 B1 O4 120.6(4) 4_455 .
O6 B1 O5 119.2(3) 4_455 .
O4 B1 O5 120.2(3) . .
O6 B1 Ca1 65.1(2) 4_455 4_455
O4 B1 Ca1 139.9(3) . 4_455
O5 B1 Ca1 68.5(2) . 4_455
O6 B1 Ca1 156.3(3) 4_455 1_556
O4 B1 Ca1 50.41(18) . 1_556
O5 B1 Ca1 74.6(2) . 1_556
Ca1 B1 Ca1 137.52(16) 4_455 1_556
O6 B1 Ca2 47.06(17) 4_455 .
O4 B1 Ca2 118.9(2) . .
O5 B1 Ca2 102.2(2) . .
Ca1 B1 Ca2 94.11(12) 4_455 .
Ca1 B1 Ca2 113.95(13) 1_556 .
O6 B1 Ca1 117.5(3) 4_455 .
O4 B1 Ca1 39.92(16) . .
O5 B1 Ca1 107.3(2) . .
Ca1 B1 Ca1 100.38(12) 4_455 .
Ca1 B1 Ca1 71.11(9) 1_556 .
Ca2 B1 Ca1 150.14(15) . .
B2 O3 Ca1 107.7(3) . 2_565
B2 O3 Ca2 123.3(3) . 2_665
Ca1 O3 Ca2 102.11(10) 2_565 2_665
B2 O3 Ca2 120.3(3) . 2_664
Ca1 O3 Ca2 101.31(10) 2_565 2_664
Ca2 O3 Ca2 98.86(10) 2_665 2_664
Pr1 O2 Pr1 104.56(18) . 1_556
Pr1 O2 Ca2 112.31(14) . .
Pr1 O2 Ca2 112.13(14) 1_556 .
Pr1 O2 Ca2 112.31(14) . 2_565
Pr1 O2 Ca2 112.13(14) 1_556 2_565
Ca2 O2 Ca2 103.64(18) . 2_565
B1 O4 Ca1 102.4(2) . 1_556
B1 O4 Ca1 117.8(2) . .
Ca1 O4 Ca1 100.82(11) 1_556 .
B1 O4 Pr1 107.0(2) . .
Ca1 O4 Pr1 117.63(11) 1_556 .
Ca1 O4 Pr1 111.28(11) . .
O3 B2 O3 120.5(5) . 2_565
O3 B2 O1 119.7(2) . .
O3 B2 O1 119.7(2) 2_565 .
O3 B2 Ca1 167.5(3) . .
O3 B2 Ca1 47.07(16) 2_565 .
O1 B2 Ca1 72.68(10) . .
O3 B2 Ca1 47.07(16) . 2_565
O3 B2 Ca1 167.5(3) 2_565 2_565
O1 B2 Ca1 72.68(10) . 2_565
Ca1 B2 Ca1 145.3(2) . 2_565

loop_
_geom_bond_atom_site_label_1
_geom_bond_atom_site_label_2
_geom_bond_distance
_geom_bond_site_symmetry_2
Pr1 O2 2.271(5) .
Pr1 O2 2.316(5) 1_554
Pr1 O1 2.427(5) .
Pr1 O4 2.484(3) 2_565
Pr1 O4 2.484(3) .
Pr1 O1 2.517(5) 1_556
Pr1 Pr1 3.6286(5) 1_554
Pr1 Pr1 3.6286(5) 1_556
Pr1 Ca2 3.8279(8) 2_565
Pr1 Ca2 3.8279(8) .
Pr1 Ca2 3.8603(8) 1_554
Pr1 Ca2 3.8603(8) 2_564
Ca1 O4 2.350(3) 1_554
Ca1 O3 2.358(3) 2_565
Ca1 O4 2.359(3) .
Ca1 O5 2.479(3) 4_554
Ca1 O6 2.541(3) .
Ca1 O5 2.625(3) 4
Ca1 B1 2.794(4) 4
Ca1 O5 2.935(3) 1_554
Ca1 O1 2.9697(12) .
Ca1 B1 2.978(4) 1_554
Ca1 B2 3.0693(19) .
Ca1 B1 3.251(4) .
Ca2 O2 2.337(3) .
Ca2 O5 2.353(3) 4_455
Ca2 O6 2.358(3) 4_456
Ca2 O3 2.381(3) 2_465
Ca2 O3 2.396(3) 2_466
Ca2 O6 2.419(3) 4_455
Ca2 B1 3.135(4) .
Ca2 Ca1 3.5997(11) 4_456
Ca2 Ca2 3.6286(5) 1_556
Ca2 Ca2 3.6286(5) 1_554
Ca2 Ca2 3.6743(15) 2_565
Ca2 Ca1 3.6769(11) 1_456
O1 B2 1.397(7) .
O1 Pr1 2.517(5) 1_554
O1 Ca1 2.9697(12) 2_565
O5 B1 1.397(5) .
O5 Ca2 2.353(3) 4
O5 Ca1 2.479(3) 4_456
O5 Ca1 2.625(3) 4_455
O5 Ca1 2.935(3) 1_556
O6 B1 1.371(5) 4
O6 Ca2 2.358(3) 4_554
O6 Ca2 2.419(3) 4
B1 O6 1.371(5) 4_455
B1 O4 1.392(5) .
B1 Ca1 2.794(4) 4_455
B1 Ca1 2.978(4) 1_556
O3 B2 1.375(4) .
O3 Ca1 2.358(3) 2_565
O3 Ca2 2.381(3) 2_665
O3 Ca2 2.396(3) 2_664
O2 Pr1 2.316(5) 1_556
O2 Ca2 2.337(3) 2_565
O4 Ca1 2.350(3) 1_556
B2 O3 1.375(4) 2_565
B2 Ca1 3.0692(19) 2_565
